data_4002438
loop_
_publ_author_name
'Wojdel, J.C.'
'Zwijnenburg, M.A.'
'Bromley, S.T.'

_publ_section_title
;
 Magic silica clusters as nanoscale building units for
 super-(tris)tetrahedral materials
;
_journal_name_full 'Chemistry of Materials (1,1989-)'
_journal_page_first 1464
_journal_page_last 1469
_journal_volume 18
_journal_year 2006
_chemical_formula_sum 'O2 Si'
_chemical_name_systematic 'Si O2'
_space_group_IT_number 87
_symmetry_space_group_name_Hall '-I 4'
_symmetry_space_group_name_H-M 'I 4/m'
_cell_angle_alpha 90
_cell_angle_beta 90
_cell_angle_gamma 90
_cell_formula_units_Z 32
_cell_length_a 13.68
_cell_length_b 13.68
_cell_length_c 10.49
_cell_volume 1963.124
_citation_journal_id_ASTM CMATEX
_cod_data_source_file Wojdel_CMATEX_2006_825.cif
_cod_data_source_block O2Si1
_cod_original_formula_sum 'O2 Si1'
_cod_database_code 4002438

loop_
_symmetry_equiv_pos_as_xyz
x,y,z
-y,x,z
-x,-y,z
y,-x,z
-x,-y,-z
y,-x,-z
x,y,-z
-y,x,-z
x+1/2,y+1/2,z+1/2
-y+1/2,x+1/2,z+1/2
-x+1/2,-y+1/2,z+1/2
y+1/2,-x+1/2,z+1/2
-x+1/2,-y+1/2,-z+1/2
y+1/2,-x+1/2,-z+1/2
x+1/2,y+1/2,-z+1/2
-y+1/2,x+1/2,-z+1/2

loop_
_atom_site_label
_atom_site_type_symbol
_atom_site_fract_x
_atom_site_fract_y
_atom_site_fract_z
_atom_site_occupancy
_atom_site_U_iso_or_equiv
O3 O-2 0.428 0.211 0.341 1 0.0
O2 O-2 0.25 0.25 0.25 1 0.0
Si2 Si+4 0.646 0 0.25 1 0.0
O4 O-2 0.289 0.072 0.341 1 0.0
O1 O-2 0.276 0.223 0.5 1 0.0
Si1 Si+4 0.69 0.81 0.357 1 0.0
O5 O-2 0.425 0.075 0.168 1 0.0
